data_4334355
loop_
_publ_author_name
'Shih-Pu Liu'
'Meng-Ling Chen'
'Bor-Chen Chang'
'Kwang-Hwa Lii'

_publ_section_title
;
 Flux Synthesis, Crystal Structure, and Photoluminescence of a
 Heterometallic Uranyl-Europium Germanate with U=O-Eu Linkage:
 K4[(UO2)Eu2(Ge2O7)2]
;
_journal_name_full 'Inorganic Chemistry'
_journal_page_first 3990
_journal_page_last 3994
_journal_paper_doi 10.1021/ic302826u
_journal_volume 52
_journal_year 2013
_chemical_formula_sum 'Eu2 Ge4 K4 O16 U'
_chemical_formula_weight 1244.71
_chemical_name_systematic
; 
 ? 
;
_space_group_IT_number 2
_symmetry_cell_setting triclinic
_symmetry_space_group_name_Hall '-P 1'
_symmetry_space_group_name_H-M 'P -1'
_atom_sites_solution_hydrogens none
_atom_sites_solution_primary direct
_atom_sites_solution_secondary difmap
_audit_creation_method SHELXL-97
_cell_angle_alpha 94.695(2)
_cell_angle_beta 98.659(2)
_cell_angle_gamma 110.512(2)
_cell_formula_units_Z 1
_cell_length_a 6.9491(4)
_cell_length_b 6.9502(4)
_cell_length_c 9.9102(5)
_cell_measurement_temperature 296(2)
_cell_volume 438.48(4)
_computing_molecular_graphics Diamond
_computing_structure_refinement 'SHELXL-97 (Sheldrick, 1997)'
_computing_structure_solution 'SHELXS-97 (Sheldrick, 1990)'
_diffrn_ambient_temperature 296(2)
_diffrn_measured_fraction_theta_full 0.997
_diffrn_measured_fraction_theta_max 0.997
_diffrn_measurement_device_type 'CCD area detector'
_diffrn_measurement_method 'phi and omega scans'
_diffrn_radiation_monochromator graphite
_diffrn_radiation_source 'fine-focus sealed tube'
_diffrn_radiation_type MoK\a
_diffrn_radiation_wavelength 0.71073
_diffrn_reflns_av_R_equivalents 0.0225
_diffrn_reflns_av_sigmaI/netI 0.0206
_diffrn_reflns_limit_h_max 9
_diffrn_reflns_limit_h_min -9
_diffrn_reflns_limit_k_max 9
_diffrn_reflns_limit_k_min -9
_diffrn_reflns_limit_l_max 13
_diffrn_reflns_limit_l_min -13
_diffrn_reflns_number 8041
_diffrn_reflns_theta_full 28.28
_diffrn_reflns_theta_max 28.28
_diffrn_reflns_theta_min 2.10
_exptl_absorpt_coefficient_mu 24.024
_exptl_absorpt_correction_T_max 0.746
_exptl_absorpt_correction_T_min 0.490
_exptl_absorpt_correction_type empirical
_exptl_absorpt_process_details 'SADABS program'
_exptl_crystal_colour light-yellow
_exptl_crystal_density_diffrn 4.714
_exptl_crystal_description block
_exptl_crystal_F_000 550
_exptl_crystal_size_max 0.12
_exptl_crystal_size_mid 0.10
_exptl_crystal_size_min 0.06
_refine_diff_density_max 0.881
_refine_diff_density_min -0.721
_refine_diff_density_rms 0.157
_refine_ls_extinction_coef 0.0117(2)
_refine_ls_extinction_expression Fc^*^=kFc[1+0.001xFc^2^\l^3^/sin(2\q)]^-1/4^
_refine_ls_extinction_method SHELXL
_refine_ls_goodness_of_fit_ref 1.100
_refine_ls_hydrogen_treatment none
_refine_ls_matrix_type full
_refine_ls_number_parameters 125
_refine_ls_number_reflns 2174
_refine_ls_number_restraints 0
_refine_ls_restrained_S_all 1.100
_refine_ls_R_factor_all 0.0155
_refine_ls_R_factor_gt 0.0148
_refine_ls_shift/su_max 0.001
_refine_ls_shift/su_mean 0.000
_refine_ls_structure_factor_coef Fsqd
_refine_ls_weighting_details 'calc w=1/[\s^2^(Fo^2^)+(0.0115P)^2^+0.7214P] where P=(Fo^2^+2Fc^2^)/3'
_refine_ls_weighting_scheme calc
_refine_ls_wR_factor_gt 0.0331
_refine_ls_wR_factor_ref 0.0334
_reflns_number_gt 2098
_reflns_number_total 2174
_reflns_threshold_expression >2sigma(I)
_cod_data_source_file ic302826u_si_002.cif
_cod_data_source_block keuugeo
_cod_original_cell_volume 438.47(4)
_cod_database_code 4334355

loop_
_symmetry_equiv_pos_as_xyz
'x, y, z'
'-x, -y, -z'

loop_
_atom_site_label
_atom_site_type_symbol
_atom_site_fract_x
_atom_site_fract_y
_atom_site_fract_z
_atom_site_U_iso_or_equiv
_atom_site_adp_type
_atom_site_occupancy
_atom_site_symmetry_multiplicity
_atom_site_calc_flag
_atom_site_refinement_flags
K1 K 0.04000(12) 0.75681(12) 0.60206(8) 0.01393(16) Uani 1 1 d .
K2 K 0.16237(15) 0.80846(15) -0.04019(9) 0.0262(2) Uani 1 1 d .
U1 U 0.5000 0.5000 0.0000 0.00694(6) Uani 1 2 d S
Eu1 Eu 0.48001(2) 0.72809(2) 0.403701(16) 0.00652(5) Uani 1 1 d .
Ge1 Ge 0.03491(5) 0.24084(5) -0.26310(3) 0.00716(8) Uani 1 1 d .
Ge2 Ge 0.62402(5) 0.83080(5) 0.73611(3) 0.00649(8) Uani 1 1 d .
O1 O 0.1683(4) 0.3896(4) -0.1027(2) 0.0127(5) Uani 1 1 d .
O2 O 0.1906(4) 0.1862(4) -0.3680(2) 0.0124(5) Uani 1 1 d .
O3 O -0.1280(4) 0.3479(4) -0.3501(2) 0.0121(5) Uani 1 1 d .
O4 O -0.1093(4) -0.0006(4) -0.2076(3) 0.0125(5) Uani 1 1 d .
O5 O 0.6190(4) 0.6278(4) 0.6202(2) 0.0101(5) Uani 1 1 d .
O6 O 0.4750(4) 0.9327(4) 0.6289(2) 0.0113(5) Uani 1 1 d .
O7 O 0.5417(4) 0.7770(4) 0.8905(2) 0.0132(5) Uani 1 1 d .
O8 O 0.4305(4) 0.6394(4) 0.1408(2) 0.0125(5) Uani 1 1 d .

loop_
_atom_site_aniso_label
_atom_site_aniso_U_11
_atom_site_aniso_U_22
_atom_site_aniso_U_33
_atom_site_aniso_U_23
_atom_site_aniso_U_13
_atom_site_aniso_U_12
K1 0.0132(3) 0.0140(4) 0.0139(4) 0.0011(3) 0.0038(3) 0.0039(3)
K2 0.0324(5) 0.0350(5) 0.0178(4) 0.0018(4) 0.0063(4) 0.0201(4)
U1 0.00751(9) 0.00765(9) 0.00454(9) 0.00046(6) 0.00077(6) 0.00169(7)
Eu1 0.00677(8) 0.00613(9) 0.00671(9) 0.00073(6) 0.00096(6) 0.00261(6)
Ge1 0.00596(15) 0.00830(17) 0.00654(16) 0.00027(13) 0.00063(13) 0.00218(13)
Ge2 0.00788(16) 0.00598(16) 0.00516(16) 0.00085(12) 0.00092(12) 0.00213(13)
O1 0.0097(11) 0.0151(13) 0.0101(12) -0.0044(10) -0.0001(9) 0.0028(10)
O2 0.0098(11) 0.0193(13) 0.0092(12) -0.0010(10) 0.0035(9) 0.0066(10)
O3 0.0092(11) 0.0148(13) 0.0131(12) 0.0037(10) 0.0006(9) 0.0057(10)
O4 0.0096(11) 0.0110(12) 0.0148(12) 0.0035(10) 0.0014(10) 0.0011(10)
O5 0.0156(12) 0.0088(11) 0.0062(11) -0.0002(9) 0.0011(9) 0.0054(10)
O6 0.0134(11) 0.0089(11) 0.0111(12) 0.0017(9) -0.0004(10) 0.0046(9)
O7 0.0195(13) 0.0119(12) 0.0103(12) 0.0032(9) 0.0067(10) 0.0065(10)
O8 0.0131(12) 0.0172(13) 0.0076(11) 0.0011(10) 0.0022(9) 0.0064(10)

loop_
_atom_type_symbol
_atom_type_description
_atom_type_scat_dispersion_real
_atom_type_scat_dispersion_imag
_atom_type_scat_source
O O 0.0106 0.0060 'International Tables Vol C Tables 4.2.6.8 and 6.1.1.4'
K K 0.2009 0.2494 'International Tables Vol C Tables 4.2.6.8 and 6.1.1.4'
Ge Ge 0.1547 1.8001 'International Tables Vol C Tables 4.2.6.8 and 6.1.1.4'
Eu Eu -0.1578 3.6682 'International Tables Vol C Tables 4.2.6.8 and 6.1.1.4'
U U -9.6767 9.6646 'International Tables Vol C Tables 4.2.6.8 and 6.1.1.4'

loop_
_geom_angle_atom_site_label_1
_geom_angle_atom_site_label_2
_geom_angle_atom_site_label_3
_geom_angle
_geom_angle_site_symmetry_1
_geom_angle_site_symmetry_3
O2 K1 O3 61.86(7) 2_565 2_565
O2 K1 O2 79.86(8) 2_565 1_566
O3 K1 O2 102.48(7) 2_565 1_566
O2 K1 O3 110.14(7) 2_565 1_556
O3 K1 O3 94.14(7) 2_565 1_556
O2 K1 O3 163.28(8) 1_566 1_556
O2 K1 O5 69.64(7) 2_565 1_455
O3 K1 O5 116.53(7) 2_565 1_455
O2 K1 O5 106.73(7) 1_566 1_455
O3 K1 O5 66.48(7) 1_556 1_455
O2 K1 O6 115.95(7) 2_565 .
O3 K1 O6 73.57(7) 2_565 .
O2 K1 O6 67.11(7) 1_566 .
O3 K1 O6 116.94(7) 1_556 .
O5 K1 O6 169.61(8) 1_455 .
O2 K1 O4 94.22(7) 2_565 1_566
O3 K1 O4 153.35(7) 2_565 1_566
O2 K1 O4 59.03(7) 1_566 1_566
O3 K1 O4 105.87(7) 1_556 1_566
O5 K1 O4 59.05(7) 1_455 1_566
O6 K1 O4 110.93(7) . 1_566
O2 K1 Ge1 31.12(5) 2_565 2_565
O3 K1 Ge1 31.26(5) 2_565 2_565
O2 K1 Ge1 87.39(5) 1_566 2_565
O3 K1 Ge1 108.15(6) 1_556 2_565
O5 K1 Ge1 95.92(5) 1_455 2_565
O6 K1 Ge1 92.20(5) . 2_565
O4 K1 Ge1 123.07(5) 1_566 2_565
O2 K1 K2 149.56(6) 2_565 1_556
O3 K1 K2 148.45(6) 2_565 1_556
O2 K1 K2 86.90(6) 1_566 1_556
O3 K1 K2 77.85(6) 1_556 1_556
O5 K1 K2 88.49(5) 1_455 1_556
O6 K1 K2 82.92(5) . 1_556
O4 K1 K2 55.69(5) 1_566 1_556
Ge1 K1 K2 173.60(3) 2_565 1_556
O2 K1 Ge1 83.57(6) 2_565 1_566
O3 K1 Ge1 127.32(6) 2_565 1_566
O2 K1 Ge1 28.55(5) 1_566 1_566
O3 K1 Ge1 136.57(6) 1_556 1_566
O5 K1 Ge1 81.79(5) 1_455 1_566
O6 K1 Ge1 90.01(5) . 1_566
O4 K1 Ge1 30.73(5) 1_566 1_566
Ge1 K1 Ge1 103.77(2) 2_565 1_566
K2 K1 Ge1 72.22(2) 1_556 1_566
O2 K1 Ge2 79.26(5) 2_565 1_455
O3 K1 Ge2 138.80(5) 2_565 1_455
O2 K1 Ge2 82.24(5) 1_566 1_455
O3 K1 Ge2 86.47(5) 1_556 1_455
O5 K1 Ge2 28.85(5) 1_455 1_455
O6 K1 Ge2 141.20(6) . 1_455
O4 K1 Ge2 30.28(5) 1_566 1_455
Ge1 K1 Ge2 110.23(2) 2_565 1_455
K2 K1 Ge2 71.82(2) 1_556 1_455
Ge1 K1 Ge2 54.796(14) 1_566 1_455
O2 K1 K1 84.77(6) 2_565 2_566
O3 K1 K1 47.30(5) 2_565 2_566
O2 K1 K1 149.74(6) 1_566 2_566
O3 K1 K1 46.84(5) 1_556 2_566
O5 K1 K1 91.87(6) 1_455 2_566
O6 K1 K1 97.30(6) . 2_566
O4 K1 K1 148.77(6) 1_566 2_566
Ge1 K1 K1 66.70(2) 2_565 2_566
K2 K1 K1 117.91(3) 1_556 2_566
Ge1 K1 K1 168.08(4) 1_566 2_566
Ge2 K1 K1 120.33(3) 1_455 2_566
O4 K2 O1 57.01(7) 2_565 2_565
O4 K2 O7 128.46(8) 2_565 1_554
O1 K2 O7 141.16(8) 2_565 1_554
O4 K2 O1 128.72(7) 2_565 .
O1 K2 O1 84.88(8) 2_565 .
O7 K2 O1 62.48(7) 1_554 .
O4 K2 O8 86.09(7) 2_565 .
O1 K2 O8 87.40(7) 2_565 .
O7 K2 O8 57.86(7) 1_554 .
O1 K2 O8 56.68(7) . .
O4 K2 O7 56.17(7) 2_565 2_676
O1 K2 O7 113.06(7) 2_565 2_676
O7 K2 O7 82.84(8) 1_554 2_676
O1 K2 O7 137.39(7) . 2_676
O8 K2 O7 84.72(7) . 2_676
O4 K2 O4 90.21(7) 2_565 1_565
O1 K2 O4 91.26(7) 2_565 1_565
O7 K2 O4 124.48(7) 1_554 1_565
O1 K2 O4 126.73(7) . 1_565
O8 K2 O4 176.22(8) . 1_565
O7 K2 O4 92.56(7) 2_676 1_565
O4 K2 K1 143.72(6) 2_565 1_554
O1 K2 K1 117.89(6) 2_565 1_554
O7 K2 K1 79.85(5) 1_554 1_554
O1 K2 K1 82.00(5) . 1_554
O8 K2 K1 130.13(6) . 1_554
O7 K2 K1 117.21(5) 2_676 1_554
O4 K2 K1 53.54(5) 1_565 1_554
O4 K2 Ge1 31.14(5) 2_565 2_565
O1 K2 Ge1 30.13(5) 2_565 2_565
O7 K2 Ge1 131.60(5) 1_554 2_565
O1 K2 Ge1 99.91(5) . 2_565
O8 K2 Ge1 74.58(5) . 2_565
O7 K2 Ge1 84.53(5) 2_676 2_565
O4 K2 Ge1 102.57(5) 1_565 2_565
K1 K2 Ge1 145.73(3) 1_554 2_565
O4 K2 Ge2 30.22(5) 2_565 2_676
O1 K2 Ge2 84.80(5) 2_565 2_676
O7 K2 Ge2 99.92(6) 1_554 2_676
O1 K2 Ge2 130.06(5) . 2_676
O8 K2 Ge2 74.14(5) . 2_676
O7 K2 Ge2 29.54(5) 2_676 2_676
O4 K2 Ge2 102.23(5) 1_565 2_676
K1 K2 Ge2 144.16(3) 1_554 2_676
Ge1 K2 Ge2 55.336(16) 2_565 2_676
O4 K2 U1 115.96(5) 2_565 .
O1 K2 U1 103.84(6) 2_565 .
O7 K2 U1 37.32(5) 1_554 .
O1 K2 U1 36.66(5) . .
O8 K2 U1 29.87(5) . .
O7 K2 U1 100.76(5) 2_676 .
O4 K2 U1 153.79(6) 1_565 .
K1 K2 U1 100.26(3) 1_554 .
Ge1 K2 U1 101.09(2) 2_565 .
Ge2 K2 U1 100.39(2) 2_676 .
O4 K2 K2 47.14(5) 2_565 2_575
O1 K2 K2 69.16(6) 2_565 2_575
O7 K2 K2 147.11(7) 1_554 2_575
O1 K2 K2 149.95(6) . 2_575
O8 K2 K2 133.23(6) . 2_575
O7 K2 K2 69.67(6) 2_676 2_575
O4 K2 K2 43.07(5) 1_565 2_575
K1 K2 K2 96.60(3) 1_554 2_575
Ge1 K2 K2 64.85(2) 2_565 2_575
Ge2 K2 K2 64.22(2) 2_676 2_575
U1 K2 K2 163.06(4) . 2_575
O8 U1 O8 180.00(10) . 2_665
O8 U1 O1 92.53(10) . 2_665
O8 U1 O1 87.47(10) 2_665 2_665
O8 U1 O1 87.47(10) . .
O8 U1 O1 92.53(10) 2_665 .
O1 U1 O1 180.0 2_665 .
O8 U1 O7 92.28(10) . 2_666
O8 U1 O7 87.72(10) 2_665 2_666
O1 U1 O7 85.91(9) 2_665 2_666
O1 U1 O7 94.09(9) . 2_666
O8 U1 O7 87.72(10) . 1_554
O8 U1 O7 92.28(10) 2_665 1_554
O1 U1 O7 94.09(9) 2_665 1_554
O1 U1 O7 85.91(9) . 1_554
O7 U1 O7 180.000(1) 2_666 1_554
O8 U1 K2 126.47(7) . 2_665
O8 U1 K2 53.53(7) 2_665 2_665
O1 U1 K2 52.81(7) 2_665 2_665
O1 U1 K2 127.19(7) . 2_665
O7 U1 K2 51.64(7) 2_666 2_665
O7 U1 K2 128.36(7) 1_554 2_665
O8 U1 K2 53.53(7) . .
O8 U1 K2 126.47(7) 2_665 .
O1 U1 K2 127.19(7) 2_665 .
O1 U1 K2 52.81(7) . .
O7 U1 K2 128.36(7) 2_666 .
O7 U1 K2 51.64(7) 1_554 .
K2 U1 K2 180.0 2_665 .
O8 U1 Eu1 20.48(7) . .
O8 U1 Eu1 159.52(7) 2_665 .
O1 U1 Eu1 77.75(6) 2_665 .
O1 U1 Eu1 102.25(6) . .
O7 U1 Eu1 77.26(6) 2_666 .
O7 U1 Eu1 102.74(6) 1_554 .
K2 U1 Eu1 105.982(14) 2_665 .
K2 U1 Eu1 74.018(14) . .
O8 U1 Eu1 159.52(7) . 2_665
O8 U1 Eu1 20.48(7) 2_665 2_665
O1 U1 Eu1 102.25(6) 2_665 2_665
O1 U1 Eu1 77.75(6) . 2_665
O7 U1 Eu1 102.74(6) 2_666 2_665
O7 U1 Eu1 77.26(6) 1_554 2_665
K2 U1 Eu1 74.018(14) 2_665 2_665
K2 U1 Eu1 105.982(14) . 2_665
Eu1 U1 Eu1 180.0 . 2_665
O8 U1 K2 112.23(8) . 1_655
O8 U1 K2 67.77(8) 2_665 1_655
O1 U1 K2 33.58(6) 2_665 1_655
O1 U1 K2 146.42(6) . 1_655
O7 U1 K2 111.18(6) 2_666 1_655
O7 U1 K2 68.82(6) 1_554 1_655
K2 U1 K2 62.93(2) 2_665 1_655
K2 U1 K2 117.07(2) . 1_655
Eu1 U1 K2 104.576(12) . 1_655
Eu1 U1 K2 75.424(12) 2_665 1_655
O8 U1 K2 67.77(8) . 2_565
O8 U1 K2 112.23(8) 2_665 2_565
O1 U1 K2 146.42(6) 2_665 2_565
O1 U1 K2 33.58(6) . 2_565
O7 U1 K2 68.82(6) 2_666 2_565
O7 U1 K2 111.18(6) 1_554 2_565
K2 U1 K2 117.07(2) 2_665 2_565
K2 U1 K2 62.93(2) . 2_565
Eu1 U1 K2 75.424(12) . 2_565
Eu1 U1 K2 104.576(12) 2_665 2_565
K2 U1 K2 180.000(13) 1_655 2_565
O2 Eu1 O3 157.40(8) 2_665 2_565
O2 Eu1 O5 99.48(9) 2_665 2_666
O3 Eu1 O5 83.36(9) 2_565 2_666
O2 Eu1 O6 84.61(9) 2_665 2_676
O3 Eu1 O6 87.45(8) 2_565 2_676
O5 Eu1 O6 165.04(8) 2_666 2_676
O2 Eu1 O5 83.99(8) 2_665 .
O3 Eu1 O5 117.72(8) 2_565 .
O5 Eu1 O5 70.54(9) 2_666 .
O6 Eu1 O5 124.36(8) 2_676 .
O2 Eu1 O6 110.31(8) 2_665 .
O3 Eu1 O6 86.68(8) 2_565 .
O5 Eu1 O6 120.59(8) 2_666 .
O6 Eu1 O6 70.41(9) 2_676 .
O5 Eu1 O6 63.33(8) . .
O2 Eu1 O8 76.77(8) 2_665 .
O3 Eu1 O8 81.83(8) 2_565 .
O5 Eu1 O8 79.20(8) 2_666 .
O6 Eu1 O8 87.83(8) 2_676 .
O5 Eu1 O8 140.71(8) . .
O6 Eu1 O8 155.83(8) . .
O2 Eu1 Ge2 93.57(6) 2_665 .
O3 Eu1 Ge2 108.24(6) 2_565 .
O5 Eu1 Ge2 98.76(6) 2_666 .
O6 Eu1 Ge2 95.32(6) 2_676 .
O5 Eu1 Ge2 31.87(5) . .
O6 Eu1 Ge2 32.18(5) . .
O8 Eu1 Ge2 169.54(5) . .
O2 Eu1 Ge2 97.24(6) 2_665 2_676
O3 Eu1 Ge2 70.08(6) 2_565 2_676
O5 Eu1 Ge2 145.31(6) 2_666 2_676
O6 Eu1 Ge2 20.35(6) 2_676 2_676
O5 Eu1 Ge2 141.69(5) . 2_676
O6 Eu1 Ge2 80.75(5) . 2_676
O8 Eu1 Ge2 75.36(6) . 2_676
Ge2 Eu1 Ge2 110.303(8) . 2_676
O2 Eu1 Eu1 91.77(6) 2_665 2_666
O3 Eu1 Eu1 103.09(6) 2_565 2_666
O5 Eu1 Eu1 36.69(6) 2_666 2_666
O6 Eu1 Eu1 158.18(6) 2_676 2_666
O5 Eu1 Eu1 33.84(5) . 2_666
O6 Eu1 Eu1 90.92(5) . 2_666
O8 Eu1 Eu1 112.33(6) . 2_666
Ge2 Eu1 Eu1 63.369(8) . 2_666
Ge2 Eu1 Eu1 169.407(9) 2_676 2_666
O2 Eu1 K1 155.53(6) 2_665 .
O3 Eu1 K1 43.41(6) 2_565 .
O5 Eu1 K1 96.09(6) 2_666 .
O6 Eu1 K1 85.17(6) 2_676 .
O5 Eu1 K1 83.56(6) . .
O6 Eu1 K1 45.23(6) . .
O8 Eu1 K1 124.96(5) . .
Ge2 Eu1 K1 65.348(13) . .
Ge2 Eu1 K1 79.972(13) 2_676 .
Eu1 Eu1 K1 89.518(13) 2_666 .
O2 Eu1 K1 42.78(7) 2_665 2_676
O3 Eu1 K1 131.10(6) 2_565 2_676
O5 Eu1 K1 142.25(6) 2_666 2_676
O6 Eu1 K1 43.93(6) 2_676 2_676
O5 Eu1 K1 98.78(6) . 2_676
O6 Eu1 K1 81.71(6) . 2_676
O8 Eu1 K1 89.93(6) . 2_676
Ge2 Eu1 K1 85.489(13) . 2_676
Ge2 Eu1 K1 61.218(13) 2_676 2_676
Eu1 Eu1 K1 124.318(13) 2_666 2_676
K1 Eu1 K1 119.191(12) . 2_676
O2 Ge1 O3 110.59(12) . .
O2 Ge1 O1 115.28(11) . .
O3 Ge1 O1 111.64(12) . .
O2 Ge1 O4 106.62(12) . .
O3 Ge1 O4 112.24(11) . .
O1 Ge1 O4 99.96(11) . .
O2 Ge1 K1 55.83(8) . 2_565
O3 Ge1 K1 56.03(8) . 2_565
O1 Ge1 K1 144.60(8) . 2_565
O4 Ge1 K1 115.44(8) . 2_565
O2 Ge1 K2 149.76(8) . 2_565
O3 Ge1 K2 99.06(8) . 2_565
O1 Ge1 K2 55.44(8) . 2_565
O4 Ge1 K2 54.27(8) . 2_565
K1 Ge1 K2 149.84(2) 2_565 2_565
O2 Ge1 K1 50.28(8) . 1_544
O3 Ge1 K1 120.72(8) . 1_544
O1 Ge1 K1 127.43(8) . 1_544
O4 Ge1 K1 56.94(8) . 1_544
K1 Ge1 K1 76.23(2) 2_565 1_544
K2 Ge1 K1 109.12(2) 2_565 1_544
O2 Ge1 K1 96.83(8) . 1_554
O3 Ge1 K1 38.36(8) . 1_554
O1 Ge1 K1 87.81(8) . 1_554
O4 Ge1 K1 148.86(8) . 1_554
K1 Ge1 K1 62.15(2) 2_565 1_554
K2 Ge1 K1 110.51(2) 2_565 1_554
K1 Ge1 K1 137.75(2) 1_544 1_554
O5 Ge2 O6 99.31(11) . .
O5 Ge2 O7 118.77(11) . .
O6 Ge2 O7 114.84(12) . .
O5 Ge2 O4 107.54(12) . 1_666
O6 Ge2 O4 114.11(11) . 1_666
O7 Ge2 O4 102.62(12) . 1_666
O5 Ge2 Eu1 48.92(7) . .
O6 Ge2 Eu1 51.77(8) . .
O7 Ge2 Eu1 143.84(8) . .
O4 Ge2 Eu1 113.50(8) 1_666 .
O5 Ge2 K2 153.02(8) . 2_676
O6 Ge2 K2 105.90(8) . 2_676
O7 Ge2 K2 58.23(8) . 2_676
O4 Ge2 K2 53.14(8) 1_666 2_676
Eu1 Ge2 K2 150.440(19) . 2_676
O5 Ge2 K1 50.81(8) . 1_655
O6 Ge2 K1 114.73(8) . 1_655
O7 Ge2 K1 130.42(8) . 1_655
O4 Ge2 K1 56.89(8) 1_666 1_655
Eu1 Ge2 K1 72.647(14) . 1_655
K2 Ge2 K1 108.24(2) 2_676 1_655
O5 Ge2 Eu1 118.13(7) . 2_676
O6 Ge2 Eu1 27.77(8) . 2_676
O7 Ge2 Eu1 114.86(8) . 2_676
O4 Ge2 Eu1 88.03(8) 1_666 2_676
Eu1 Ge2 Eu1 69.697(8) . 2_676
K2 Ge2 Eu1 82.770(17) 2_676 2_676
K1 Ge2 Eu1 109.271(15) 1_655 2_676
O5 Ge2 K1 94.48(8) . .
O6 Ge2 K1 39.35(8) . .
O7 Ge2 K1 84.15(8) . .
O4 Ge2 K1 149.38(8) 1_666 .
Eu1 Ge2 K1 65.861(13) . .
K2 Ge2 K1 111.06(2) 2_676 .
K1 Ge2 K1 137.95(2) 1_655 .
Eu1 Ge2 K1 62.481(13) 2_676 .
Ge1 O1 U1 131.98(13) . .
Ge1 O1 K2 94.43(10) . 2_565
U1 O1 K2 121.32(10) . 2_565
Ge1 O1 K2 119.23(11) . .
U1 O1 K2 90.53(8) . .
K2 O1 K2 95.12(8) 2_565 .
Ge1 O2 Eu1 144.72(13) . 2_665
Ge1 O2 K1 93.05(10) . 2_565
Eu1 O2 K1 106.52(9) 2_665 2_565
Ge1 O2 K1 101.17(10) . 1_544
Eu1 O2 K1 103.80(9) 2_665 1_544
K1 O2 K1 100.14(8) 2_565 1_544
Ge1 O3 Eu1 136.37(13) . 2_565
Ge1 O3 K1 92.71(10) . 2_565
Eu1 O3 K1 101.98(9) 2_565 2_565
Ge1 O3 K1 118.97(11) . 1_554
Eu1 O3 K1 103.05(9) 2_565 1_554
K1 O3 K1 85.86(7) 2_565 1_554
Ge2 O4 Ge1 129.83(14) 1_444 .
Ge2 O4 K2 96.65(10) 1_444 2_565
Ge1 O4 K2 94.59(10) . 2_565
Ge2 O4 K1 92.83(10) 1_444 1_544
Ge1 O4 K1 92.32(10) . 1_544
K2 O4 K1 160.51(9) 2_565 1_544
Ge2 O4 K2 114.34(10) 1_444 1_545
Ge1 O4 K2 114.44(10) . 1_545
K2 O4 K2 89.79(7) 2_565 1_545
K1 O4 K2 70.77(6) 1_544 1_545
Ge2 O5 Eu1 139.51(12) . 2_666
Ge2 O5 Eu1 99.21(10) . .
Eu1 O5 Eu1 109.46(9) 2_666 .
Ge2 O5 K1 100.34(10) . 1_655
Eu1 O5 K1 102.33(9) 2_666 1_655
Eu1 O5 K1 99.54(8) . 1_655
Ge2 O6 Eu1 131.88(12) . 2_676
Ge2 O6 Eu1 96.05(10) . .
Eu1 O6 Eu1 109.59(9) 2_676 .
Ge2 O6 K1 117.49(11) . .
Eu1 O6 K1 100.86(8) 2_676 .
Eu1 O6 K1 94.27(8) . .
Ge2 O7 U1 131.10(13) . 1_556
Ge2 O7 K2 124.33(12) . 1_556
U1 O7 K2 91.04(8) 1_556 1_556
Ge2 O7 K2 92.23(10) . 2_676
U1 O7 K2 117.98(9) 1_556 2_676
K2 O7 K2 97.16(8) 1_556 2_676
U1 O8 Eu1 144.91(12) . .
U1 O8 K2 96.59(9) . .
Eu1 O8 K2 118.50(9) . .

loop_
_geom_bond_atom_site_label_1
_geom_bond_atom_site_label_2
_geom_bond_distance
_geom_bond_site_symmetry_2
K1 O2 2.753(2) 2_565
K1 O3 2.759(3) 2_565
K1 O2 2.768(3) 1_566
K1 O3 2.780(3) 1_556
K1 O5 2.782(3) 1_455
K1 O6 2.796(3) .
K1 O4 2.962(3) 1_566
K1 Ge1 3.3232(8) 2_565
K1 K2 3.4773(12) 1_556
K1 Ge1 3.5307(9) 1_566
K1 Ge2 3.5315(9) 1_455
K1 K1 3.7727(16) 2_566
K2 O4 2.834(3) 2_565
K2 O1 2.875(3) 2_565
K2 O7 2.897(3) 1_554
K2 O1 2.943(3) .
K2 O8 2.990(2) .
K2 O7 2.993(3) 2_676
K2 O4 3.042(3) 1_565
K2 K1 3.4773(12) 1_554
K2 Ge1 3.4800(10) 2_565
K2 Ge2 3.5183(10) 2_676
K2 U1 3.6937(9) .
K2 K2 4.1497(19) 2_575
U1 O8 1.852(2) .
U1 O8 1.852(2) 2_665
U1 O1 2.205(2) 2_665
U1 O1 2.205(2) .
U1 O7 2.240(2) 2_666
U1 O7 2.240(2) 1_554
U1 K2 3.6937(9) 2_665
U1 Eu1 4.2216(3) .
U1 Eu1 4.2216(3) 2_665
U1 K2 4.4404(10) 1_655
U1 K2 4.4404(10) 2_565
Eu1 O2 2.245(2) 2_665
Eu1 O3 2.281(2) 2_565
Eu1 O5 2.304(2) 2_666
Eu1 O6 2.324(2) 2_676
Eu1 O5 2.473(2) .
Eu1 O6 2.558(2) .
Eu1 O8 2.570(2) .
Eu1 Ge2 3.2381(4) .
Eu1 Ge2 3.7133(4) 2_676
Eu1 Eu1 3.9014(3) 2_666
Eu1 K1 3.9582(8) 2_676
Ge1 O2 1.720(2) .
Ge1 O3 1.726(2) .
Ge1 O1 1.752(2) .
Ge1 O4 1.806(2) .
Ge1 K1 3.3232(8) 2_565
Ge1 K2 3.4800(10) 2_565
Ge1 K1 3.5307(9) 1_544
Ge1 K1 3.9188(8) 1_554
Ge2 O5 1.732(2) .
Ge2 O6 1.734(2) .
Ge2 O7 1.736(2) .
Ge2 O4 1.783(2) 1_666
Ge2 K2 3.5183(10) 2_676
Ge2 K1 3.5315(9) 1_655
Ge2 Eu1 3.7133(4) 2_676
O1 K2 2.875(3) 2_565
O2 Eu1 2.245(2) 2_665
O2 K1 2.753(2) 2_565
O2 K1 2.768(3) 1_544
O3 Eu1 2.281(2) 2_565
O3 K1 2.759(3) 2_565
O3 K1 2.780(2) 1_554
O4 Ge2 1.783(2) 1_444
O4 K2 2.834(3) 2_565
O4 K1 2.962(3) 1_544
O4 K2 3.042(3) 1_545
O5 Eu1 2.304(2) 2_666
O5 K1 2.782(2) 1_655
O6 Eu1 2.324(2) 2_676
O7 U1 2.240(2) 1_556
O7 K2 2.897(3) 1_556
O7 K2 2.993(3) 2_676
